data_7224258
loop_
_publ_author_name
'Ohtani, Masataka'
'Takase, Kazutaka'
'Wang, Pengyu'
'Higashi, Kouki'
'Ueno, Kimiyoshi'
'Yasuda, Nobuhiro'
'Sugimoto, Kunihisa'
'Furuta, Mamoru'
'Kobiro, Kazuya'

_publ_section_title
;
 Water-triggered macroscopic structural transformation of a metal--organic
 framework
;
_journal_issue 11
_journal_name_full CrystEngComm
_journal_page_first 1866
_journal_paper_doi 10.1039/C6CE00031B
_journal_volume 18
_journal_year 2016
_chemical_formula_moiety '4(C8 H4 O4), 5(H2 O), 2(H3 O), Zn3'
_chemical_formula_sum 'C32 H32 O23 Zn3'
_chemical_formula_weight 980.68
_chemical_melting_point ?
_space_group_crystal_system orthorhombic
_space_group_IT_number 33
_space_group_name_Hall 'P 2c -2n'
_space_group_name_H-M_alt 'P n a 21'
_symmetry_space_group_name_Hall 'P 2c -2n'
_symmetry_space_group_name_H-M 'P n a 21'
_atom_sites_solution_hydrogens mixed
_audit_creation_method SHELXL-2014/7
_audit_update_record
;
2016-02-01 deposited with the CCDC.
2016-02-15 downloaded from the CCDC.
;
_cell_angle_alpha 90
_cell_angle_beta 90
_cell_angle_gamma 90
_cell_formula_units_Z 4
_cell_length_a 19.4674(4)
_cell_length_b 5.92693(11)
_cell_length_c 31.1266(7)
_cell_measurement_reflns_used 20959
_cell_measurement_temperature 223(2)
_cell_measurement_theta_max 28.105
_cell_measurement_theta_min 2.716
_cell_volume 3591.45(13)
_computing_cell_refinement 'Rapid Auto(Rigaku)'
_computing_data_collection 'Rapid Auto(Rigaku)'
_computing_data_reduction 'Rapid Auto(Rigaku)'
_computing_structure_refinement 'SHELXL-2014/7 (Sheldrick, 2014)'
_computing_structure_solution 'SHELXS-2013/1 (Sheldrick, 2013)'
_diffrn_ambient_temperature 223(2)
_diffrn_detector_area_resol_mean 29
_diffrn_measured_fraction_theta_full 0.978
_diffrn_measured_fraction_theta_max 0.976
_diffrn_measurement_device_type 'Rigaku Saturn 724'
_diffrn_measurement_method 'Oscillation Photograph'
_diffrn_radiation_monochromator 'Si(111) Channel Cut'
_diffrn_radiation_source 'Synchrotron radiation SPring-8 BL40XU'
_diffrn_radiation_type Synchrotron
_diffrn_radiation_wavelength 0.78202
_diffrn_reflns_av_R_equivalents 0.0373
_diffrn_reflns_av_unetI/netI 0.0393
_diffrn_reflns_Laue_measured_fraction_full 0.978
_diffrn_reflns_Laue_measured_fraction_max 0.976
_diffrn_reflns_limit_h_max 23
_diffrn_reflns_limit_h_min -23
_diffrn_reflns_limit_k_max 6
_diffrn_reflns_limit_k_min -6
_diffrn_reflns_limit_l_max 36
_diffrn_reflns_limit_l_min -37
_diffrn_reflns_number 20991
_diffrn_reflns_point_group_measured_fraction_full 0.980
_diffrn_reflns_point_group_measured_fraction_max 0.978
_diffrn_reflns_theta_full 27.983
_diffrn_reflns_theta_max 28.105
_diffrn_reflns_theta_min 2.302
_exptl_absorpt_coefficient_mu 2.695
_exptl_absorpt_correction_T_max 1.000
_exptl_absorpt_correction_T_min 0.461
_exptl_absorpt_correction_type multi-scan
_exptl_absorpt_process_details 'ABSCOR (T.Higashi, 2001)'
_exptl_crystal_colour colorless
_exptl_crystal_density_diffrn 1.814
_exptl_crystal_density_meas ?
_exptl_crystal_description needle
_exptl_crystal_F_000 1992
_exptl_crystal_size_max 0.095
_exptl_crystal_size_mid 0.011
_exptl_crystal_size_min 0.008
_refine_diff_density_max 0.299
_refine_diff_density_min -0.312
_refine_diff_density_rms 0.063
_refine_ls_abs_structure_details
;
 Refined as an inversion twin.
;
_refine_ls_abs_structure_Flack 0.395(11)
_refine_ls_extinction_method none
_refine_ls_goodness_of_fit_ref 1.069
_refine_ls_hydrogen_treatment constr
_refine_ls_matrix_type full
_refine_ls_number_parameters 532
_refine_ls_number_reflns 6139
_refine_ls_number_restraints 2
_refine_ls_restrained_S_all 1.069
_refine_ls_R_factor_all 0.0319
_refine_ls_R_factor_gt 0.0287
_refine_ls_shift/su_max 0.001
_refine_ls_shift/su_mean <0.001
_refine_ls_structure_factor_coef Fsqd
_refine_ls_weighting_details 'w=1/[\s^2^(Fo^2^)+(0.0287P)^2^+2.4148P] where P=(Fo^2^+2Fc^2^)/3'
_refine_ls_weighting_scheme calc
_refine_ls_wR_factor_gt 0.0658
_refine_ls_wR_factor_ref 0.0682
_reflns_Friedel_coverage 0.965
_reflns_Friedel_fraction_full 0.982
_reflns_Friedel_fraction_max 0.981
_reflns_number_gt 5795
_reflns_number_total 6139
_reflns_threshold_expression 'I > 2\s(I)'
_cod_data_source_file c6ce00031b2.cif
_cod_data_source_block shelxl
_cod_depositor_comments
;
The following automatic conversions were performed:

'_chemical_melting_point' value 'not measured' was changed to '?' -
the value is undefined or not given.

'_exptl_crystal_density_meas' value 'not measured' was changed to '?'
- the value is perceived as not measured.

Automatic conversion script
Id: cif_fix_values 4268 2015-11-12 08:31:59Z antanas 

 Adding full bibliography for 7224258.cif.
;
_cod_original_cell_volume 3591.45(12)
_cod_database_code 7224258
_shelx_shelxl_version_number 2014/7
_shelx_space_group_comment
;
The symmetry employed for this shelxl refinement is uniquely defined
by the following loop, which should always be used as a source of
symmetry information in preference to the above space-group names.
They are only intended as comments.
;
_shelx_estimated_absorpt_t_min 0.784
_shelx_estimated_absorpt_t_max 0.979

loop_
_space_group_symop_operation_xyz
'x, y, z'
'-x, -y, z+1/2'
'-x+1/2, y+1/2, z+1/2'
'x+1/2, -y+1/2, z'

loop_
_atom_site_label
_atom_site_type_symbol
_atom_site_fract_x
_atom_site_fract_y
_atom_site_fract_z
_atom_site_U_iso_or_equiv
_atom_site_adp_type
_atom_site_occupancy
_atom_site_site_symmetry_order
_atom_site_calc_flag
_atom_site_refinement_flags_posn
_atom_site_refinement_flags_adp
_atom_site_refinement_flags_occupancy
_atom_site_disorder_assembly
_atom_site_disorder_group
Zn1 Zn 0.10987(3) 0.94485(9) 0.30713(2) 0.0200(2) Uani 0.979(2) 1 d . . P . .
Zn2 Zn 0.29030(3) 0.91447(10) 0.43468(2) 0.0193(2) Uani 0.954(2) 1 d . . P A .
Zn3 Zn 0.49581(3) 0.94932(10) 0.53349(2) 0.0206(2) Uani 0.991(2) 1 d . . P . .
Zn4A Zn 0.4127(15) 0.614(5) 0.3877(10) 0.149(11) Uiso 0.076(4) 1 d . . P A 1
O1 O 0.16172(19) 1.7023(6) 0.27941(12) 0.0259(9) Uani 1 1 d . . . . .
O2 O 0.1911(2) 1.5673(6) 0.34384(13) 0.0274(9) Uani 1 1 d . . . . .
O3 O 0.16952(18) 1.0763(6) 0.35297(12) 0.0231(8) Uani 1 1 d . . . . .
O4 O 0.27850(18) 1.0967(6) 0.37449(12) 0.0236(9) Uani 1 1 d . . . . .
O5 O 0.54526(19) 0.7114(6) 0.56343(13) 0.0282(9) Uani 1 1 d . . . . .
O6 O 0.5806(2) 0.5813(6) 0.49983(14) 0.0314(10) Uani 1 1 d . . . . .
O7 O 0.55764(19) 0.0839(6) 0.49098(12) 0.0263(9) Uani 1 1 d . . . . .
O8 O 0.6630(2) 0.1408(8) 0.46816(14) 0.0385(11) Uani 1 1 d . . . . .
O9 O 0.08372(18) 0.1714(6) 0.26390(13) 0.0258(9) Uani 1 1 d . . . . .
O10 O 0.0264(2) 0.3053(6) 0.31993(12) 0.0281(9) Uani 1 1 d . . . . .
O11 O 0.03284(18) 0.8019(6) 0.33804(12) 0.0254(9) Uani 1 1 d . . . . .
O12 O -0.07600(19) 0.6913(7) 0.33850(13) 0.0317(9) Uani 1 1 d . . . . .
O13 O 0.40045(19) 0.3129(7) 0.51463(13) 0.0262(9) Uani 1 1 d . . . . .
O14 O 0.46045(18) 0.1878(6) 0.57087(13) 0.0242(8) Uani 1 1 d . . . . .
O15 O 0.30728(17) 0.7572(6) 0.49430(12) 0.0254(8) Uani 1 1 d . . . . .
O16 O 0.41992(17) 0.8089(6) 0.50040(12) 0.0215(8) Uani 1 1 d . . . . .
O17 O 0.18345(18) 0.8766(6) 0.43654(15) 0.0318(9) Uani 1 1 d . . . . .
H17A H 0.1647 0.9901 0.4172 0.048 Uiso 1 1 d R U . . .
H17B H 0.1519 0.8648 0.4604 0.048 Uiso 1 1 d R U . . .
O18 O 0.29403(19) 0.6053(6) 0.40225(13) 0.0279(9) Uani 1 1 d . . . . .
H18A H 0.2521 0.5728 0.3787 0.042 Uiso 1 1 d R U . A .
H18B H 0.3061 0.4467 0.4096 0.042 Uiso 1 1 d R U . . .
O19 O 0.39593(18) 0.9482(6) 0.42096(12) 0.0283(9) Uani 1 1 d . . . . .
H19A H 0.4187 0.8565 0.4476 0.042 Uiso 1 1 d R U . A .
H19B H 0.4132 0.8800 0.3976 0.042 Uiso 1 1 d R U . . .
O20 O 0.29122(18) 1.2352(6) 0.46245(13) 0.0241(8) Uani 1 1 d . . . . .
H20A H 0.3214 1.2727 0.4882 0.036 Uiso 1 1 d R U . A .
H20B H 0.2461 1.2936 0.4677 0.036 Uiso 1 1 d R U . . .
O21 O 0.4786(3) 0.4236(8) 0.43931(18) 0.0537(13) Uani 1 1 d . . . . .
H21A H 0.4556 0.3585 0.4689 0.081 Uiso 1 1 d R U . A .
H21B H 0.4974 0.5855 0.4378 0.081 Uiso 1 1 d R U . . .
O22 O 0.5787(3) 0.0404(10) 0.39869(18) 0.0653(16) Uani 1 1 d . . . . .
H22A H 0.6246 -0.0043 0.4215 0.098 Uiso 1 1 d R U . . .
H22B H 0.5448 -0.0656 0.3783 0.098 Uiso 1 1 d R U . . .
H22C H 0.5354 0.1531 0.4134 0.098 Uiso 1 1 d R U . . .
O23 O -0.0940(2) 0.1644(8) 0.36234(16) 0.0474(12) Uani 1 1 d . . . . .
H23A H -0.0941 0.0517 0.3324 0.071 Uiso 1 1 d R U . . .
H23B H -0.0627 0.2815 0.3448 0.071 Uiso 1 1 d R U . . .
H23C H -0.0653 0.1528 0.3926 0.071 Uiso 1 1 d R U . . .
C1 C 0.1928(2) 1.5630(8) 0.3035(2) 0.0202(11) Uani 1 1 d . . . . .
C2 C 0.2350(3) 1.3885(9) 0.28115(18) 0.0201(11) Uani 1 1 d . . . . .
C3 C 0.2574(3) 1.4272(9) 0.23946(19) 0.0260(13) Uani 1 1 d . . . . .
H3 H 0.2435 1.5595 0.2252 0.031 Uiso 1 1 calc R U . . .
C4 C 0.2997(3) 1.2755(10) 0.21828(19) 0.0310(14) Uani 1 1 d . . . . .
H4 H 0.3134 1.3036 0.1898 0.037 Uiso 1 1 calc R U . . .
C5 C 0.3214(3) 1.0844(10) 0.2390(2) 0.0304(14) Uani 1 1 d . . . . .
H5 H 0.3508 0.9826 0.2249 0.037 Uiso 1 1 calc R U . . .
C6 C 0.3001(3) 1.0405(9) 0.2808(2) 0.0246(13) Uani 1 1 d . . . . .
H6 H 0.3153 0.9093 0.2949 0.030 Uiso 1 1 calc R U . . .
C7 C 0.2564(2) 1.1892(8) 0.30196(17) 0.0172(10) Uani 1 1 d . . . . .
C8 C 0.2330(3) 1.1202(8) 0.34653(17) 0.0189(11) Uani 1 1 d . . . . .
C9 C 0.5787(3) 0.5739(9) 0.5397(2) 0.0233(12) Uani 1 1 d . . . . .
C10 C 0.6210(3) 0.3995(9) 0.56297(18) 0.0217(12) Uani 1 1 d . . . . .
C11 C 0.6408(3) 0.4378(9) 0.60532(19) 0.0266(13) Uani 1 1 d . . . . .
H11 H 0.6265 0.5698 0.6195 0.032 Uiso 1 1 calc R U . . .
C12 C 0.6811(3) 0.2832(10) 0.6265(2) 0.0318(13) Uani 1 1 d . . . . .
H12 H 0.6937 0.3093 0.6552 0.038 Uiso 1 1 calc R U . . .
C13 C 0.7033(3) 0.0896(10) 0.6059(2) 0.0329(14) Uani 1 1 d . . . . .
H13 H 0.7309 -0.0153 0.6206 0.039 Uiso 1 1 calc R U . . .
C14 C 0.6848(3) 0.0509(9) 0.5634(2) 0.0298(13) Uani 1 1 d . . . . .
H14 H 0.7011 -0.0778 0.5489 0.036 Uiso 1 1 calc R U . . .
C15 C 0.6424(2) 0.2027(9) 0.54236(17) 0.0207(12) Uani 1 1 d . . . . .
C16 C 0.6196(3) 0.1422(9) 0.49744(18) 0.0245(12) Uani 1 1 d . . . . .
C17 C 0.0427(3) 0.3127(9) 0.28105(18) 0.0217(12) Uani 1 1 d . . . . .
C18 C 0.0122(3) 0.4917(10) 0.25302(19) 0.0210(12) Uani 1 1 d . . . . .
C19 C 0.0127(3) 0.4685(10) 0.2092(2) 0.0289(13) Uani 1 1 d . . . . .
H19 H 0.0323 0.3389 0.1968 0.035 Uiso 1 1 calc R U . . .
C20 C -0.0154(3) 0.6351(11) 0.1827(2) 0.0327(14) Uani 1 1 d . . . . .
H20 H -0.0156 0.6174 0.1527 0.039 Uiso 1 1 calc R U . . .
C21 C -0.0430(3) 0.8255(10) 0.2013(2) 0.0334(14) Uani 1 1 d . . . . .
H21 H -0.0604 0.9412 0.1837 0.040 Uiso 1 1 calc R U . . .
C22 C -0.0454(3) 0.8483(9) 0.2452(2) 0.0278(13) Uani 1 1 d . . . . .
H22 H -0.0657 0.9773 0.2573 0.033 Uiso 1 1 calc R U . . .
C23 C -0.0182(3) 0.6835(8) 0.27193(17) 0.0192(11) Uani 1 1 d . . . . .
C24 C -0.0205(3) 0.7235(9) 0.31973(18) 0.0215(12) Uani 1 1 d . . . . .
C25 C 0.4185(3) 0.3257(9) 0.55321(18) 0.0202(11) Uani 1 1 d . . . . .
C26 C 0.3882(2) 0.5072(10) 0.58075(18) 0.0197(12) Uani 1 1 d . . . . .
C27 C 0.3879(3) 0.4810(10) 0.62554(19) 0.0268(13) Uani 1 1 d . . . . .
H27 H 0.4068 0.3500 0.6378 0.032 Uiso 1 1 calc R U . . .
C28 C 0.3602(3) 0.6437(11) 0.65188(18) 0.0300(14) Uani 1 1 d . . . . .
H28 H 0.3613 0.6256 0.6819 0.036 Uiso 1 1 calc R U . . .
C29 C 0.3309(3) 0.8347(10) 0.63380(19) 0.0290(13) Uani 1 1 d . . . . .
H29 H 0.3118 0.9465 0.6516 0.035 Uiso 1 1 calc R U . . .
C30 C 0.3296(3) 0.8604(9) 0.59001(18) 0.0258(13) Uani 1 1 d . . . . .
H30 H 0.3088 0.9893 0.5781 0.031 Uiso 1 1 calc R U . . .
C31 C 0.3583(2) 0.7000(9) 0.56284(17) 0.0203(11) Uani 1 1 d . . . . .
C32 C 0.3615(3) 0.7539(8) 0.51569(17) 0.0189(11) Uani 1 1 d . . . . .

loop_
_atom_site_aniso_label
_atom_site_aniso_U_11
_atom_site_aniso_U_22
_atom_site_aniso_U_33
_atom_site_aniso_U_23
_atom_site_aniso_U_13
_atom_site_aniso_U_12
Zn1 0.0161(3) 0.0207(4) 0.0230(4) 0.0005(3) -0.0011(3) 0.0002(2)
Zn2 0.0170(3) 0.0199(3) 0.0209(4) 0.0000(3) -0.0005(3) 0.0000(2)
Zn3 0.0170(3) 0.0232(4) 0.0216(4) 0.0000(3) -0.0008(3) -0.0003(2)
O1 0.030(2) 0.022(2) 0.026(2) 0.0019(17) -0.0038(17) 0.0052(16)
O2 0.033(2) 0.029(2) 0.020(2) -0.0018(17) 0.0004(17) 0.0057(16)
O3 0.019(2) 0.028(2) 0.022(2) -0.0008(16) -0.0020(15) -0.0032(15)
O4 0.021(2) 0.029(2) 0.020(2) 0.0043(16) -0.0064(16) -0.0013(15)
O5 0.026(2) 0.029(2) 0.030(2) -0.0003(18) 0.0003(17) 0.0089(16)
O6 0.038(2) 0.028(2) 0.028(2) 0.0000(17) -0.0061(19) 0.0071(17)
O7 0.019(2) 0.033(2) 0.027(2) 0.0016(17) 0.0002(17) -0.0042(15)
O8 0.027(2) 0.058(3) 0.031(3) -0.007(2) 0.004(2) -0.009(2)
O9 0.023(2) 0.024(2) 0.031(2) 0.0011(17) 0.0039(17) 0.0095(16)
O10 0.033(2) 0.030(2) 0.021(2) 0.0052(17) -0.0003(17) 0.0065(17)
O11 0.022(2) 0.029(2) 0.025(2) -0.0004(17) 0.0004(17) -0.0070(16)
O12 0.022(2) 0.041(2) 0.032(2) -0.0079(19) 0.0055(18) -0.0040(17)
O13 0.027(2) 0.029(2) 0.023(2) -0.0023(17) -0.0050(17) 0.0041(17)
O14 0.022(2) 0.024(2) 0.027(2) -0.0009(16) -0.0022(16) 0.0063(16)
O15 0.0166(19) 0.033(2) 0.027(2) 0.0041(17) -0.0046(16) -0.0038(15)
O16 0.0176(19) 0.025(2) 0.022(2) 0.0023(16) 0.0000(15) -0.0023(14)
O17 0.025(2) 0.032(2) 0.038(2) 0.005(2) 0.006(2) -0.0002(16)
O18 0.031(2) 0.023(2) 0.030(2) -0.0039(17) 0.0007(18) 0.0005(16)
O19 0.025(2) 0.034(2) 0.026(2) 0.0046(16) 0.0005(16) 0.0002(15)
O20 0.021(2) 0.025(2) 0.026(2) -0.0031(17) -0.0029(16) 0.0032(15)
O21 0.054(3) 0.064(3) 0.043(3) 0.001(3) -0.004(3) -0.004(2)
O22 0.053(3) 0.104(5) 0.039(3) -0.013(3) -0.006(3) 0.006(3)
O23 0.046(3) 0.048(3) 0.049(3) -0.001(2) 0.007(2) -0.004(2)
C1 0.014(2) 0.020(3) 0.027(3) 0.000(2) -0.002(2) -0.004(2)
C2 0.013(2) 0.024(3) 0.023(3) 0.001(2) 0.002(2) 0.002(2)
C3 0.029(3) 0.025(3) 0.023(3) 0.005(2) 0.000(2) 0.002(2)
C4 0.030(3) 0.040(4) 0.024(3) 0.006(3) 0.007(3) 0.001(3)
C5 0.026(3) 0.035(4) 0.030(3) -0.006(3) 0.006(3) 0.012(3)
C6 0.021(3) 0.025(3) 0.028(3) 0.002(2) -0.002(2) 0.006(2)
C7 0.014(2) 0.021(3) 0.017(3) 0.002(2) -0.003(2) 0.0002(19)
C8 0.022(3) 0.016(3) 0.018(3) -0.003(2) 0.000(2) 0.004(2)
C9 0.016(3) 0.026(3) 0.028(4) 0.001(2) -0.002(2) -0.002(2)
C10 0.016(3) 0.025(3) 0.024(3) 0.004(2) 0.000(2) 0.000(2)
C11 0.025(3) 0.028(3) 0.027(3) -0.005(3) 0.000(2) 0.001(2)
C12 0.028(3) 0.039(3) 0.029(3) 0.001(3) -0.005(2) 0.001(3)
C13 0.029(3) 0.035(3) 0.035(4) 0.007(3) -0.010(3) 0.003(3)
C14 0.023(3) 0.027(3) 0.039(4) -0.001(3) 0.000(3) 0.006(2)
C15 0.017(3) 0.022(3) 0.023(3) 0.003(2) 0.002(2) -0.003(2)
C16 0.023(3) 0.024(3) 0.027(3) 0.000(2) 0.003(2) 0.002(2)
C17 0.018(3) 0.020(3) 0.027(3) -0.002(2) -0.004(2) -0.005(2)
C18 0.018(3) 0.024(3) 0.022(3) 0.003(2) -0.002(2) -0.003(2)
C19 0.025(3) 0.035(3) 0.027(3) -0.002(3) 0.003(2) 0.000(2)
C20 0.030(3) 0.048(4) 0.020(3) 0.010(3) -0.003(2) -0.008(3)
C21 0.030(3) 0.033(3) 0.037(4) 0.016(3) -0.009(3) -0.003(3)
C22 0.024(3) 0.022(3) 0.037(4) -0.001(3) -0.009(3) 0.001(2)
C23 0.015(3) 0.021(3) 0.021(3) 0.000(2) -0.001(2) -0.002(2)
C24 0.017(3) 0.019(3) 0.028(3) 0.003(2) 0.002(2) 0.001(2)
C25 0.018(3) 0.018(3) 0.025(3) 0.003(2) 0.001(2) -0.002(2)
C26 0.012(3) 0.026(3) 0.020(3) -0.003(2) -0.002(2) -0.002(2)
C27 0.022(3) 0.032(3) 0.026(3) 0.006(3) 0.001(2) 0.003(2)
C28 0.021(3) 0.048(4) 0.021(3) -0.005(3) 0.000(2) -0.004(3)
C29 0.025(3) 0.035(3) 0.027(3) -0.007(3) 0.005(2) -0.002(2)
C30 0.022(3) 0.023(3) 0.032(4) -0.002(2) 0.006(2) 0.002(2)
C31 0.014(3) 0.026(3) 0.021(3) 0.001(2) 0.002(2) -0.006(2)
C32 0.021(3) 0.013(3) 0.023(3) 0.000(2) -0.003(2) 0.001(2)

loop_
_atom_type_symbol
_atom_type_description
_atom_type_scat_dispersion_real
_atom_type_scat_dispersion_imag
_atom_type_scat_source
C C -0.0020 0.0020 'International Tables Vol C Tables 4.2.6.8 and 6.1.1.4'
H H 0.0000 0.0000 'International Tables Vol C Tables 4.2.6.8 and 6.1.1.4'
O O -0.0041 0.0075 'International Tables Vol C Tables 4.2.6.8 and 6.1.1.4'
Zn Zn 0.1846 1.6983 'International Tables Vol C Tables 4.2.6.8 and 6.1.1.4'

loop_
_geom_angle_atom_site_label_1
_geom_angle_atom_site_label_2
_geom_angle_atom_site_label_3
_geom_angle
_geom_angle_site_symmetry_1
_geom_angle_site_symmetry_3
O1 Zn1 O9 109.46(15) 1_545 1_565
O1 Zn1 O11 106.96(16) 1_545 .
O9 Zn1 O11 115.46(15) 1_565 .
O1 Zn1 O3 107.55(15) 1_545 .
O9 Zn1 O3 111.88(16) 1_565 .
O11 Zn1 O3 105.12(15) . .
O20 Zn2 O17 95.43(15) . .
O20 Zn2 O18 174.95(16) . .
O17 Zn2 O18 87.37(15) . .
O20 Zn2 O15 92.11(16) . .
O17 Zn2 O15 94.83(16) . .
O18 Zn2 O15 91.84(16) . .
O20 Zn2 O19 89.38(14) . .
O17 Zn2 O19 169.89(17) . .
O18 Zn2 O19 87.22(15) . .
O15 Zn2 O19 93.86(14) . .
O20 Zn2 O4 84.57(14) . .
O17 Zn2 O4 88.40(16) . .
O18 Zn2 O4 91.32(15) . .
O15 Zn2 O4 175.57(14) . .
O19 Zn2 O4 83.20(14) . .
O5 Zn3 O14 114.41(16) . 1_565
O5 Zn3 O7 108.35(16) . 1_565
O14 Zn3 O7 108.89(16) 1_565 1_565
O5 Zn3 O16 108.25(16) . .
O14 Zn3 O16 110.48(15) 1_565 .
O7 Zn3 O16 106.12(16) 1_565 .
O23 Zn4A O12 101.8(15) 4 4_565
O23 Zn4A O19 167.5(17) 4 .
O12 Zn4A O19 81.7(10) 4_565 .
O23 Zn4A O21 84.3(11) 4 .
O12 Zn4A O21 140.2(15) 4_565 .
O19 Zn4A O21 100.8(12) . .
O23 Zn4A O18 89.6(11) 4 .
O12 Zn4A O18 106.1(12) 4_565 .
O19 Zn4A O18 77.9(9) . .
O21 Zn4A O18 113.2(12) . .
O23 Zn4A H19B 165.1 4 .
O12 Zn4A H19B 64.2 4_565 .
O19 Zn4A H19B 18.6 . .
O21 Zn4A H19B 109.7 . .
O18 Zn4A H19B 89.5 . .
C1 O1 Zn1 117.7(4) . 1_565
C8 O3 Zn1 121.9(3) . .
C8 O4 Zn2 136.9(3) . .
C9 O5 Zn3 115.9(4) . .
C16 O7 Zn3 126.0(4) . 1_545
C17 O9 Zn1 108.9(4) . 1_545
C24 O11 Zn1 124.0(4) . .
C24 O12 Zn4A 112.4(9) . 4_465
C25 O14 Zn3 115.5(3) . 1_545
C32 O15 Zn2 127.6(3) . .
C32 O16 Zn3 125.3(3) . .
Zn2 O17 H17A 106.4 . .
Zn2 O17 H17B 131.3 . .
H17A O17 H17B 106.7 . .
Zn2 O18 Zn4A 96.2(7) . .
Zn2 O18 H18A 116.3 . .
Zn4A O18 H18A 126.6 . .
Zn2 O18 H18B 136.3 . .
Zn4A O18 H18B 80.4 . .
H18A O18 H18B 99.3 . .
Zn2 O19 Zn4A 98.7(8) . .
Zn2 O19 H19A 101.3 . .
Zn4A O19 H19A 81.5 . .
Zn2 O19 H19B 119.1 . .
Zn4A O19 H19B 34.9 . .
H19A O19 H19B 103.9 . .
Zn2 O20 H20A 122.0 . .
Zn2 O20 H20B 113.1 . .
H20A O20 H20B 108.4 . .
Zn4A O21 H21A 121.4 . .
Zn4A O21 H21B 73.3 . .
H21A O21 H21B 121.0 . .
H22A O22 H22B 132.2 . .
H22A O22 H22C 116.1 . .
H22B O22 H22C 96.9 . .
Zn4A O23 H23A 80.0 4_455 .
Zn4A O23 H23B 139.6 4_455 .
H23A O23 H23B 87.9 . .
Zn4A O23 H23C 62.5 4_455 .
H23A O23 H23C 131.5 . .
H23B O23 H23C 101.0 . .
O2 C1 O1 124.3(5) . .
O2 C1 C2 119.6(5) . .
O1 C1 C2 116.0(5) . .
C3 C2 C7 118.3(5) . .
C3 C2 C1 119.6(5) . .
C7 C2 C1 122.0(5) . .
C4 C3 C2 121.6(5) . .
C4 C3 H3 119.2 . .
C2 C3 H3 119.2 . .
C5 C4 C3 119.7(5) . .
C5 C4 H4 120.1 . .
C3 C4 H4 120.1 . .
C4 C5 C6 120.2(5) . .
C4 C5 H5 119.9 . .
C6 C5 H5 119.9 . .
C5 C6 C7 120.5(5) . .
C5 C6 H6 119.8 . .
C7 C6 H6 119.8 . .
C6 C7 C2 119.6(5) . .
C6 C7 C8 116.5(5) . .
C2 C7 C8 123.9(5) . .
O4 C8 O3 123.6(5) . .
O4 C8 C7 117.0(5) . .
O3 C8 C7 119.3(4) . .
O6 C9 O5 124.8(5) . .
O6 C9 C10 119.2(5) . .
O5 C9 C10 115.9(5) . .
C11 C10 C15 119.3(5) . .
C11 C10 C9 119.7(5) . .
C15 C10 C9 121.0(5) . .
C12 C11 C10 120.2(5) . .
C12 C11 H11 119.9 . .
C10 C11 H11 119.9 . .
C11 C12 C13 120.7(6) . .
C11 C12 H12 119.7 . .
C13 C12 H12 119.7 . .
C12 C13 C14 119.8(5) . .
C12 C13 H13 120.1 . .
C14 C13 H13 120.1 . .
C15 C14 C13 119.7(6) . .
C15 C14 H14 120.1 . .
C13 C14 H14 120.1 . .
C14 C15 C10 120.3(5) . .
C14 C15 C16 117.3(5) . .
C10 C15 C16 122.4(5) . .
O8 C16 O7 121.9(5) . .
O8 C16 C15 118.7(5) . .
O7 C16 C15 119.4(5) . .
O10 C17 O9 122.8(5) . .
O10 C17 C18 119.2(5) . .
O9 C17 C18 118.0(5) . .
C19 C18 C23 119.9(5) . .
C19 C18 C17 120.4(5) . .
C23 C18 C17 119.6(5) . .
C18 C19 C20 120.9(6) . .
C18 C19 H19 119.6 . .
C20 C19 H19 119.6 . .
C21 C20 C19 118.9(6) . .
C21 C20 H20 120.5 . .
C19 C20 H20 120.5 . .
C22 C21 C20 120.7(6) . .
C22 C21 H21 119.6 . .
C20 C21 H21 119.6 . .
C21 C22 C23 120.9(6) . .
C21 C22 H22 119.5 . .
C23 C22 H22 119.5 . .
C22 C23 C18 118.5(5) . .
C22 C23 C24 118.0(5) . .
C18 C23 C24 123.4(5) . .
O12 C24 O11 123.7(5) . .
O12 C24 C23 117.7(5) . .
O11 C24 C23 118.4(5) . .
O13 C25 O14 123.5(5) . .
O13 C25 C26 118.8(5) . .
O14 C25 C26 117.7(5) . .
C31 C26 C27 119.0(5) . .
C31 C26 C25 121.5(5) . .
C27 C26 C25 119.5(5) . .
C28 C27 C26 121.1(6) . .
C28 C27 H27 119.4 . .
C26 C27 H27 119.4 . .
C27 C28 C29 119.4(5) . .
C27 C28 H28 120.3 . .
C29 C28 H28 120.3 . .
C30 C29 C28 120.1(5) . .
C30 C29 H29 120.0 . .
C28 C29 H29 120.0 . .
C29 C30 C31 121.4(5) . .
C29 C30 H30 119.3 . .
C31 C30 H30 119.3 . .
C30 C31 C26 118.9(5) . .
C30 C31 C32 117.8(5) . .
C26 C31 C32 123.0(5) . .
O15 C32 O16 123.4(5) . .
O15 C32 C31 119.2(5) . .
O16 C32 C31 117.2(4) . .

loop_
_geom_bond_atom_site_label_1
_geom_bond_atom_site_label_2
_geom_bond_distance
_geom_bond_site_symmetry_2
Zn1 O1 1.957(4) 1_545
Zn1 O9 1.968(4) 1_565
Zn1 O11 1.973(4) .
Zn1 O3 1.998(4) .
Zn2 O20 2.088(4) .
Zn2 O17 2.093(4) .
Zn2 O18 2.093(4) .
Zn2 O15 2.103(4) .
Zn2 O19 2.110(4) .
Zn2 O4 2.175(4) .
Zn3 O5 1.945(4) .
Zn3 O14 1.956(4) 1_565
Zn3 O7 1.959(4) 1_565
Zn3 O16 1.984(4) .
Zn4A O23 1.83(3) 4
Zn4A O12 1.93(3) 4_565
Zn4A O19 2.26(3) .
Zn4A O21 2.35(3) .
Zn4A O18 2.35(3) .
Zn4A H19B 1.6063 .
O1 C1 1.269(6) .
O1 Zn1 1.957(4) 1_565
O2 C1 1.258(7) .
O3 C8 1.278(6) .
O4 C8 1.250(6) .
O5 C9 1.278(7) .
O6 C9 1.242(7) .
O7 C16 1.270(6) .
O7 Zn3 1.959(4) 1_545
O8 C16 1.244(7) .
O9 C17 1.274(6) .
O9 Zn1 1.968(4) 1_545
O10 C17 1.252(7) .
O11 C24 1.272(6) .
O12 C24 1.243(6) .
O12 Zn4A 1.93(3) 4_465
O13 C25 1.254(6) .
O14 C25 1.279(6) .
O14 Zn3 1.956(4) 1_545
O15 C32 1.249(6) .
O16 C32 1.275(6) .
O17 H17A 0.9729 .
O17 H17B 0.9672 .
O18 H18A 1.1131 .
O18 H18B 0.9961 .
O19 H19A 1.0863 .
O19 H19B 0.8967 .
O20 H20A 1.0186 .
O20 H20B 0.9581 .
O21 H21A 1.0938 .
O21 H21B 1.0277 .
O22 H22A 1.1736 .
O22 H22B 1.1087 .
O22 H22C 1.1683 .
O23 Zn4A 1.83(3) 4_455
O23 H23A 1.1474 .
O23 H23B 1.0723 .
O23 H23C 1.0962 .
C1 C2 1.491(7) .
C2 C3 1.388(8) .
C2 C7 1.411(7) .
C3 C4 1.386(8) .
C3 H3 0.9400 .
C4 C5 1.370(8) .
C4 H4 0.9400 .
C5 C6 1.390(9) .
C5 H5 0.9400 .
C6 C7 1.391(7) .
C6 H6 0.9400 .
C7 C8 1.517(7) .
C9 C10 1.507(8) .
C10 C11 1.392(8) .
C10 C15 1.395(8) .
C11 C12 1.375(8) .
C11 H11 0.9400 .
C12 C13 1.383(9) .
C12 H12 0.9400 .
C13 C14 1.392(9) .
C13 H13 0.9400 .
C14 C15 1.385(8) .
C14 H14 0.9400 .
C15 C16 1.510(8) .
C17 C18 1.496(8) .
C18 C19 1.371(9) .
C18 C23 1.411(8) .
C19 C20 1.399(9) .
C19 H19 0.9400 .
C20 C21 1.377(9) .
C20 H20 0.9400 .
C21 C22 1.375(9) .
C21 H21 0.9400 .
C22 C23 1.388(8) .
C22 H22 0.9400 .
C23 C24 1.507(8) .
C25 C26 1.496(8) .
C26 C31 1.399(8) .
C26 C27 1.403(8) .
C27 C28 1.375(9) .
C27 H27 0.9400 .
C28 C29 1.388(9) .
C28 H28 0.9400 .
C29 C30 1.372(8) .
C29 H29 0.9400 .
C30 C31 1.390(7) .
C30 H30 0.9400 .
C31 C32 1.503(7) .

loop_
_geom_torsion_atom_site_label_1
_geom_torsion_atom_site_label_2
_geom_torsion_atom_site_label_3
_geom_torsion_atom_site_label_4
_geom_torsion
_geom_torsion_site_symmetry_1
Zn1 O1 C1 O2 1.9(7) 1_565
Zn1 O1 C1 C2 -176.6(3) 1_565
O2 C1 C2 C3 -156.9(5) .
O1 C1 C2 C3 21.7(7) .
O2 C1 C2 C7 19.4(7) .
O1 C1 C2 C7 -162.0(5) .
C7 C2 C3 C4 0.1(8) .
C1 C2 C3 C4 176.5(5) .
C2 C3 C4 C5 -1.3(9) .
C3 C4 C5 C6 1.2(9) .
C4 C5 C6 C7 0.3(9) .
C5 C6 C7 C2 -1.5(8) .
C5 C6 C7 C8 176.7(5) .
C3 C2 C7 C6 1.3(7) .
C1 C2 C7 C6 -175.0(5) .
C3 C2 C7 C8 -176.8(5) .
C1 C2 C7 C8 6.9(8) .
Zn2 O4 C8 O3 19.1(8) .
Zn2 O4 C8 C7 -156.6(4) .
Zn1 O3 C8 O4 -144.2(4) .
Zn1 O3 C8 C7 31.4(6) .
C6 C7 C8 O4 61.8(6) .
C2 C7 C8 O4 -120.0(5) .
C6 C7 C8 O3 -114.0(5) .
C2 C7 C8 O3 64.1(7) .
Zn3 O5 C9 O6 -1.0(7) .
Zn3 O5 C9 C10 175.9(3) .
O6 C9 C10 C11 155.5(5) .
O5 C9 C10 C11 -21.6(7) .
O6 C9 C10 C15 -22.5(8) .
O5 C9 C10 C15 160.4(5) .
C15 C10 C11 C12 0.1(8) .
C9 C10 C11 C12 -178.0(5) .
C10 C11 C12 C13 0.9(9) .
C11 C12 C13 C14 0.1(9) .
C12 C13 C14 C15 -2.2(9) .
C13 C14 C15 C10 3.2(8) .
C13 C14 C15 C16 -175.3(5) .
C11 C10 C15 C14 -2.2(8) .
C9 C10 C15 C14 175.9(5) .
C11 C10 C15 C16 176.2(5) .
C9 C10 C15 C16 -5.7(8) .
Zn3 O7 C16 O8 150.8(4) 1_545
Zn3 O7 C16 C15 -25.7(7) 1_545
C14 C15 C16 O8 -68.6(7) .
C10 C15 C16 O8 113.0(6) .
C14 C15 C16 O7 108.0(6) .
C10 C15 C16 O7 -70.4(7) .
Zn1 O9 C17 O10 3.2(6) 1_545
Zn1 O9 C17 C18 -175.8(4) 1_545
O10 C17 C18 C19 -161.3(5) .
O9 C17 C18 C19 17.7(7) .
O10 C17 C18 C23 17.6(7) .
O9 C17 C18 C23 -163.4(5) .
C23 C18 C19 C20 1.3(8) .
C17 C18 C19 C20 -179.8(5) .
C18 C19 C20 C21 0.9(9) .
C19 C20 C21 C22 -2.6(9) .
C20 C21 C22 C23 2.0(9) .
C21 C22 C23 C18 0.2(8) .
C21 C22 C23 C24 178.0(5) .
C19 C18 C23 C22 -1.8(8) .
C17 C18 C23 C22 179.3(5) .
C19 C18 C23 C24 -179.5(5) .
C17 C18 C23 C24 1.6(7) .
Zn4A O12 C24 O11 25.9(11) 4_465
Zn4A O12 C24 C23 -149.3(10) 4_465
Zn1 O11 C24 O12 -159.4(4) .
Zn1 O11 C24 C23 15.8(6) .
C22 C23 C24 O12 78.1(6) .
C18 C23 C24 O12 -104.2(6) .
C22 C23 C24 O11 -97.3(6) .
C18 C23 C24 O11 80.3(7) .
Zn3 O14 C25 O13 -0.1(7) 1_545
Zn3 O14 C25 C26 178.2(3) 1_545
O13 C25 C26 C31 -20.1(7) .
O14 C25 C26 C31 161.6(5) .
O13 C25 C26 C27 157.9(5) .
O14 C25 C26 C27 -20.4(7) .
C31 C26 C27 C28 -1.7(8) .
C25 C26 C27 C28 -179.7(5) .
C26 C27 C28 C29 1.5(8) .
C27 C28 C29 C30 -0.1(8) .
C28 C29 C30 C31 -1.1(8) .
C29 C30 C31 C26 0.8(8) .
C29 C30 C31 C32 -173.4(5) .
C27 C26 C31 C30 0.5(7) .
C25 C26 C31 C30 178.5(5) .
C27 C26 C31 C32 174.4(5) .
C25 C26 C31 C32 -7.6(7) .
Zn2 O15 C32 O16 -14.7(7) .
Zn2 O15 C32 C31 160.4(4) .
Zn3 O16 C32 O15 148.7(4) .
Zn3 O16 C32 C31 -26.5(6) .
C30 C31 C32 O15 -70.8(6) .
C26 C31 C32 O15 115.2(6) .
C30 C31 C32 O16 104.6(6) .
C26 C31 C32 O16 -69.4(6) .
